data_7025176
loop_
_publ_author_name
'Mart\'inez Belmonte, Marta'
'Wezenberg, Sander J.'
'Haak, Robert M.'
'Anselmo, Daniele'
'Escudero-Ad\'an, Eduardo C'
'Benet-Buchholz, Jordi'
'Kleij, Arjan W.'

_publ_section_title
;
 Self-assembly of Zn(salphen) complexes: steric regulation, stability
 studies and crystallographic analysis revealing an unexpected dimeric
 3,3'-t-Bu-substituted Zn(salphen) complex.
;
_journal_issue 19
_journal_name_full 'Dalton transactions (Cambridge, England : 2003)'
_journal_page_first 4541
_journal_page_last 4550
_journal_paper_doi 10.1039/b925560e
_journal_volume 39
_journal_year 2010
_chemical_formula_sum 'C68 H70 N6 O4 Zn2'
_chemical_formula_weight 1166.04
_chemical_name_systematic
;
?
;
_space_group_IT_number 2
_symmetry_cell_setting triclinic
_symmetry_space_group_name_Hall '-P 1'
_symmetry_space_group_name_H-M 'P -1'
_atom_sites_solution_hydrogens geom
_atom_sites_solution_primary direct
_atom_sites_solution_secondary difmap
_audit_creation_method SHELXL-97
_cell_angle_alpha 79.508(8)
_cell_angle_beta 75.796(9)
_cell_angle_gamma 75.139(14)
_cell_formula_units_Z 1
_cell_length_a 10.030(4)
_cell_length_b 10.664(4)
_cell_length_c 15.255(7)
_cell_measurement_reflns_used 315
_cell_measurement_temperature 100(2)
_cell_measurement_theta_max 24.22
_cell_measurement_theta_min 2.57
_cell_volume 1516.5(11)
_computing_cell_refinement 'Bruker APEX2 v2009.1-0'
_computing_data_collection 'Bruker APEX2 v2009.1-0'
_computing_data_reduction 'Bruker SAINT V7.60A'
_computing_molecular_graphics 'Bruker SHELXTL'
_computing_publication_material 'Bruker SHELXTL'
_computing_structure_refinement 'SHELXS-97 (Sheldrick, 2008)'
_computing_structure_solution 'SHELXS-97 (Sheldrick, 2008)'
_diffrn_ambient_temperature 100(2)
_diffrn_detector_area_resol_mean 512
_diffrn_detector_type '4K CCD area detector APEX II'
_diffrn_measured_fraction_theta_full 0.867
_diffrn_measured_fraction_theta_max 0.867
_diffrn_measurement_device_type 'Kappa 4-axis goniometer bruker-nonius'
_diffrn_measurement_method
;
Fullsphere data collection, phi and omega scans
;
_diffrn_measurement_specimen_support 'magnetic support whith 10 micron nylon fiber cryoloop'
_diffrn_radiation_monochromator 'Multilayer Montel 200 mirrors'
_diffrn_radiation_type MoK\a
_diffrn_radiation_wavelength 0.71073
_diffrn_reflns_av_R_equivalents 0.0000
_diffrn_reflns_av_sigmaI/netI 0.0731
_diffrn_reflns_limit_h_max 13
_diffrn_reflns_limit_h_min -12
_diffrn_reflns_limit_k_max 14
_diffrn_reflns_limit_k_min -13
_diffrn_reflns_limit_l_max 20
_diffrn_reflns_limit_l_min 0
_diffrn_reflns_number 6766
_diffrn_reflns_theta_full 28.65
_diffrn_reflns_theta_max 28.65
_diffrn_reflns_theta_min 2.30
_diffrn_source 'rotating anode X-ray tube'
_diffrn_source_current 70
_diffrn_source_power 50
_diffrn_source_size '3 mm x 0.3 mm fine focus'
_diffrn_source_type 'Bruker-Nonius FR 591'
_exptl_absorpt_coefficient_mu 0.844
_exptl_absorpt_correction_T_max 1.0000
_exptl_absorpt_correction_T_min 0.9512
_exptl_absorpt_correction_type empirical
_exptl_absorpt_process_details
;
TWINABS Version 2008/4 Bruker AXS
Blessing, Acta Cryst. (1995) A51 33-38
;
_exptl_crystal_colour yellow
_exptl_crystal_density_diffrn 1.277
_exptl_crystal_density_method 'not measured'
_exptl_crystal_description neddle
_exptl_crystal_F_000 612
_exptl_crystal_size_max 0.07
_exptl_crystal_size_mid 0.04
_exptl_crystal_size_min 0.01
_refine_diff_density_max 1.101
_refine_diff_density_min -0.945
_refine_diff_density_rms 0.110
_refine_ls_extinction_method none
_refine_ls_goodness_of_fit_ref 1.033
_refine_ls_hydrogen_treatment noref
_refine_ls_matrix_type full
_refine_ls_number_parameters 369
_refine_ls_number_reflns 6766
_refine_ls_number_restraints 0
_refine_ls_restrained_S_all 1.033
_refine_ls_R_factor_all 0.0820
_refine_ls_R_factor_gt 0.0570
_refine_ls_shift/su_max 0.000
_refine_ls_shift/su_mean 0.000
_refine_ls_structure_factor_coef Fsqd
_refine_ls_weighting_details 'calc w=1/[\s^2^(Fo^2^)+(0.0754P)^2^+1.0920P] where P=(Fo^2^+2Fc^2^)/3'
_refine_ls_weighting_scheme calc
_refine_ls_wR_factor_gt 0.1291
_refine_ls_wR_factor_ref 0.1414
_reflns_number_gt 5401
_reflns_number_total 6766
_reflns_threshold_expression >2sigma(I)
_cod_data_source_file b925560e.txt
_cod_data_source_block awk546t5
_cod_depositor_comments
;
The following automatic conversions were performed:
'_diffrn_measurement_specimen_suppport' tag replaced with
'_diffrn_measurement_specimen_support'.

Automatic conversion script
Id: cif_correct_tags 1440 2010-10-19 06:21:57Z saulius 

The following automatic conversions were performed:

'_symmetry_cell_setting' value 'Triclinic' changed to 'triclinic'
according to /home/saulius/struct/CIF-dictionaries/cif_core.dic
dictionary named 'cif_core.dic' version 2.4.2 from 2011-04-26.

Automatic conversion script
Id: cif_fix_values 1891 2012-01-12 08:04:46Z andrius 
;
_cod_original_cell_volume 1516.6(11)
_cod_original_sg_symbol_H-M P-1
_cod_database_code 7025176

loop_
_symmetry_equiv_pos_as_xyz
'x, y, z'
'-x, -y, -z'

loop_
_atom_site_label
_atom_site_type_symbol
_atom_site_fract_x
_atom_site_fract_y
_atom_site_fract_z
_atom_site_U_iso_or_equiv
_atom_site_adp_type
_atom_site_occupancy
_atom_site_symmetry_multiplicity
_atom_site_calc_flag
_atom_site_refinement_flags
Zn1 Zn 0.49391(5) 0.01366(5) 0.39836(3) 0.01556(12) Uani 1 1 d .
O1 O 0.6198(3) -0.1458(3) 0.35089(18) 0.0198(6) Uani 1 1 d .
N1 N 0.5317(3) 0.1152(3) 0.2676(2) 0.0188(7) Uani 1 1 d .
C1 C 0.6637(4) -0.1741(4) 0.2664(3) 0.0189(8) Uani 1 1 d .
N2 N 0.3226(3) 0.1795(3) 0.4042(2) 0.0162(6) Uani 1 1 d .
C2 C 0.7291(4) -0.3072(4) 0.2489(3) 0.0204(9) Uani 1 1 d .
O2 O 0.3828(3) -0.0512(3) 0.52288(18) 0.0163(6) Uani 1 1 d .
C3 C 0.7646(4) -0.3346(4) 0.1587(3) 0.0200(8) Uani 1 1 d .
H3A H 0.8068 -0.4226 0.1482 0.024 Uiso 1 1 calc R
C4 C 0.7424(5) -0.2412(4) 0.0818(3) 0.0214(9) Uani 1 1 d .
C5 C 0.6852(5) -0.1132(4) 0.0979(3) 0.0222(9) Uani 1 1 d .
H5A H 0.6704 -0.0477 0.0478 0.027 Uiso 1 1 calc R
C6 C 0.6475(4) -0.0764(4) 0.1881(3) 0.0201(8) Uani 1 1 d .
C7 C 0.5864(4) 0.0601(4) 0.1930(3) 0.0199(9) Uani 1 1 d .
H7A H 0.5856 0.1157 0.1368 0.024 Uiso 1 1 calc R
C8 C 0.4686(4) 0.2506(4) 0.2622(3) 0.0191(8) Uani 1 1 d .
C9 C 0.5112(5) 0.3472(4) 0.1930(3) 0.0243(9) Uani 1 1 d .
H9A H 0.5894 0.3241 0.1447 0.029 Uiso 1 1 calc R
C10 C 0.4384(5) 0.4772(5) 0.1954(3) 0.0283(10) Uani 1 1 d .
H10A H 0.4663 0.5427 0.1482 0.034 Uiso 1 1 calc R
C11 C 0.3235(5) 0.5116(5) 0.2677(3) 0.0283(10) Uani 1 1 d .
H11A H 0.2733 0.6001 0.2688 0.034 Uiso 1 1 calc R
C12 C 0.2833(5) 0.4159(4) 0.3377(3) 0.0223(9) Uani 1 1 d .
H12A H 0.2075 0.4403 0.3871 0.027 Uiso 1 1 calc R
C13 C 0.3533(4) 0.2846(4) 0.3359(3) 0.0183(8) Uani 1 1 d .
C14 C 0.1937(4) 0.1839(4) 0.4518(2) 0.0154(8) Uani 1 1 d .
H14A H 0.1230 0.2574 0.4363 0.019 Uiso 1 1 calc R
C15 C 0.1489(4) 0.0882(4) 0.5254(2) 0.0150(7) Uani 1 1 d .
C16 C -0.0004(4) 0.1108(4) 0.5713(3) 0.0175(8) Uani 1 1 d .
C17 C -0.1042(4) 0.2219(4) 0.5453(3) 0.0209(9) Uani 1 1 d .
H17A H -0.0770 0.2841 0.4953 0.025 Uiso 1 1 calc R
C18 C -0.2449(4) 0.2408(5) 0.5919(3) 0.0273(9) Uani 1 1 d .
H18A H -0.3114 0.3161 0.5736 0.033 Uiso 1 1 calc R
C19 C -0.2896(5) 0.1499(5) 0.6657(3) 0.0265(9) Uani 1 1 d .
H19A H -0.3854 0.1638 0.6972 0.032 Uiso 1 1 calc R
C20 C -0.1933(4) 0.0413(5) 0.6917(3) 0.0235(9) Uani 1 1 d .
H20A H -0.2238 -0.0204 0.7411 0.028 Uiso 1 1 calc R
C21 C -0.0478(4) 0.0185(4) 0.6460(3) 0.0182(8) Uani 1 1 d .
C22 C 0.0513(5) -0.0931(4) 0.6747(3) 0.0229(9) Uani 1 1 d .
H22A H 0.0201 -0.1547 0.7239 0.027 Uiso 1 1 calc R
C23 C 0.1922(4) -0.1140(4) 0.6323(3) 0.0198(8) Uani 1 1 d .
H23A H 0.2562 -0.1895 0.6531 0.024 Uiso 1 1 calc R
C24 C 0.2437(4) -0.0237(4) 0.5575(2) 0.0159(8) Uani 1 1 d .
C25 C 0.7608(5) -0.4148(4) 0.3279(3) 0.0198(9) Uani 1 1 d .
C26 C 0.6220(5) -0.4337(5) 0.3962(3) 0.0288(10) Uani 1 1 d .
H26A H 0.5746 -0.3523 0.4223 0.043 Uiso 1 1 calc R
H26B H 0.6442 -0.5040 0.4451 0.043 Uiso 1 1 calc R
H26C H 0.5599 -0.4568 0.3641 0.043 Uiso 1 1 calc R
C27 C 0.8602(5) -0.3799(5) 0.3786(3) 0.0266(10) Uani 1 1 d .
H27A H 0.8125 -0.3003 0.4069 0.040 Uiso 1 1 calc R
H27B H 0.9463 -0.3653 0.3351 0.040 Uiso 1 1 calc R
H27C H 0.8848 -0.4521 0.4258 0.040 Uiso 1 1 calc R
C28 C 0.8370(5) -0.5482(5) 0.2942(3) 0.0301(11) Uani 1 1 d .
H28A H 0.9277 -0.5407 0.2537 0.045 Uiso 1 1 calc R
H28B H 0.7785 -0.5743 0.2610 0.045 Uiso 1 1 calc R
H28C H 0.8530 -0.6142 0.3466 0.045 Uiso 1 1 calc R
C29 C 0.7843(5) -0.2827(5) -0.0154(3) 0.0255(10) Uani 1 1 d .
C30 C 0.9471(6) -0.3139(6) -0.0433(3) 0.0384(13) Uani 1 1 d .
H30A H 0.9866 -0.3808 0.0024 0.058 Uiso 1 1 calc R
H30B H 0.9812 -0.2343 -0.0472 0.058 Uiso 1 1 calc R
H30C H 0.9769 -0.3464 -0.1027 0.058 Uiso 1 1 calc R
C31 C 0.7287(6) -0.4038(6) -0.0164(3) 0.0377(12) Uani 1 1 d .
H31A H 0.7649 -0.4748 0.0282 0.057 Uiso 1 1 calc R
H31B H 0.7604 -0.4315 -0.0773 0.057 Uiso 1 1 calc R
H31C H 0.6254 -0.3822 -0.0006 0.057 Uiso 1 1 calc R
C32 C 0.7246(8) -0.1744(6) -0.0853(3) 0.0477(16) Uani 1 1 d .
H32A H 0.6217 -0.1503 -0.0663 0.072 Uiso 1 1 calc R
H32B H 0.7501 -0.2059 -0.1450 0.072 Uiso 1 1 calc R
H32C H 0.7638 -0.0978 -0.0894 0.072 Uiso 1 1 calc R
C1S C 1.1831(7) -0.1967(7) 0.0826(4) 0.0498(15) Uani 1 1 d .
N1S N 1.2864(7) -0.2191(7) 0.0320(4) 0.072(2) Uani 1 1 d .
C2S C 1.0496(7) -0.1684(10) 0.1507(5) 0.077(3) Uani 1 1 d .
H2S1 H 1.0704 -0.1789 0.2115 0.115 Uiso 1 1 calc R
H2S2 H 0.9914 -0.2291 0.1499 0.115 Uiso 1 1 calc R
H2S3 H 0.9986 -0.0784 0.1358 0.115 Uiso 1 1 calc R

loop_
_atom_site_aniso_label
_atom_site_aniso_U_11
_atom_site_aniso_U_22
_atom_site_aniso_U_33
_atom_site_aniso_U_23
_atom_site_aniso_U_13
_atom_site_aniso_U_12
Zn1 0.0134(2) 0.0157(2) 0.01480(19) -0.0046(2) 0.00050(18) 0.00031(15)
O1 0.0178(14) 0.0221(15) 0.0170(13) -0.0056(12) 0.0002(11) -0.0013(12)
N1 0.0141(16) 0.0185(17) 0.0208(15) -0.0026(14) 0.0010(12) -0.0026(14)
C1 0.0126(18) 0.025(2) 0.0192(18) -0.0075(17) -0.0025(14) -0.0022(17)
N2 0.0135(15) 0.0178(15) 0.0157(14) -0.0011(14) -0.0020(13) -0.0023(12)
C2 0.0161(19) 0.022(2) 0.0234(19) -0.0031(17) -0.0037(15) -0.0053(17)
O2 0.0116(13) 0.0156(13) 0.0189(13) -0.0044(11) 0.0006(11) -0.0005(11)
C3 0.018(2) 0.018(2) 0.0233(19) -0.0064(16) -0.0015(16) -0.0021(16)
C4 0.021(2) 0.023(2) 0.0200(19) -0.0074(17) -0.0009(15) -0.0038(17)
C5 0.023(2) 0.022(2) 0.0188(18) -0.0044(17) -0.0023(16) 0.0000(18)
C6 0.0185(19) 0.020(2) 0.0180(18) -0.0003(16) 0.0001(15) -0.0033(16)
C7 0.023(2) 0.020(2) 0.0155(17) -0.0041(16) -0.0031(14) -0.0022(18)
C8 0.019(2) 0.018(2) 0.0201(18) -0.0038(16) -0.0024(15) -0.0040(17)
C9 0.026(2) 0.024(2) 0.0208(19) -0.0035(17) 0.0015(16) -0.0081(18)
C10 0.035(3) 0.022(2) 0.026(2) 0.0003(19) -0.0008(19) -0.010(2)
C11 0.034(3) 0.018(2) 0.031(2) -0.0023(18) -0.0042(19) -0.0035(19)
C12 0.023(2) 0.019(2) 0.0236(19) -0.0019(17) -0.0017(16) -0.0061(18)
C13 0.0169(19) 0.023(2) 0.0159(17) -0.0015(16) -0.0019(14) -0.0075(17)
C14 0.0145(18) 0.0148(18) 0.0146(16) -0.0032(14) -0.0024(14) 0.0014(15)
C15 0.0170(18) 0.0159(18) 0.0140(16) -0.0036(14) -0.0013(14) -0.0074(15)
C16 0.0141(19) 0.021(2) 0.0177(17) -0.0066(15) -0.0019(14) -0.0031(16)
C17 0.017(2) 0.023(2) 0.0219(19) -0.0053(17) -0.0006(15) -0.0047(17)
C18 0.0146(19) 0.032(2) 0.033(2) -0.010(2) -0.0041(18) 0.0007(17)
C19 0.015(2) 0.037(3) 0.028(2) -0.014(2) 0.0014(16) -0.0064(19)
C20 0.019(2) 0.031(2) 0.0222(19) -0.0074(18) 0.0037(16) -0.0131(18)
C21 0.0150(19) 0.025(2) 0.0179(18) -0.0092(16) -0.0003(14) -0.0090(16)
C22 0.027(2) 0.022(2) 0.0189(19) 0.0006(17) 0.0005(16) -0.0116(19)
C23 0.020(2) 0.0167(19) 0.0197(18) -0.0014(15) -0.0033(15) -0.0012(17)
C24 0.0136(18) 0.0194(19) 0.0148(17) -0.0078(15) 0.0000(14) -0.0030(15)
C25 0.025(2) 0.0138(19) 0.0183(18) -0.0039(15) 0.0000(16) -0.0036(17)
C26 0.025(2) 0.028(2) 0.029(2) 0.004(2) -0.004(2) -0.0064(18)
C27 0.026(2) 0.026(2) 0.029(2) -0.0033(18) -0.0137(18) -0.0006(19)
C28 0.043(3) 0.019(2) 0.025(2) -0.0043(18) -0.008(2) 0.000(2)
C29 0.033(2) 0.023(2) 0.0180(18) -0.0071(17) -0.0030(17) -0.0015(19)
C30 0.038(3) 0.041(3) 0.029(2) -0.016(2) 0.010(2) -0.007(2)
C31 0.050(3) 0.035(3) 0.028(2) -0.014(2) -0.005(2) -0.008(3)
C32 0.073(4) 0.039(3) 0.024(2) -0.012(2) -0.010(3) 0.004(3)
C1S 0.052(4) 0.050(4) 0.045(3) 0.000(3) 0.002(3) -0.024(3)
N1S 0.073(4) 0.066(4) 0.055(3) 0.004(3) 0.019(3) -0.014(3)
C2S 0.053(4) 0.137(8) 0.058(4) -0.047(5) 0.015(3) -0.055(5)

loop_
_atom_type_symbol
_atom_type_description
_atom_type_scat_dispersion_real
_atom_type_scat_dispersion_imag
_atom_type_scat_source
C C 0.0033 0.0016 'International Tables Vol C Tables 4.2.6.8 and 6.1.1.4'
H H 0.0000 0.0000 'International Tables Vol C Tables 4.2.6.8 and 6.1.1.4'
N N 0.0061 0.0033 'International Tables Vol C Tables 4.2.6.8 and 6.1.1.4'
O O 0.0106 0.0060 'International Tables Vol C Tables 4.2.6.8 and 6.1.1.4'
Zn Zn 0.2839 1.4301 'International Tables Vol C Tables 4.2.6.8 and 6.1.1.4'

loop_
_geom_angle_atom_site_label_1
_geom_angle_atom_site_label_2
_geom_angle_atom_site_label_3
_geom_angle
_geom_angle_site_symmetry_1
_geom_angle_site_symmetry_3
O1 Zn1 O2 105.07(11) . .
O1 Zn1 O2 99.44(12) . 2_656
O2 Zn1 O2 82.86(13) . 2_656
O1 Zn1 N1 89.21(12) . .
O2 Zn1 N1 158.87(12) . .
O2 Zn1 N1 110.52(13) 2_656 .
O1 Zn1 N2 156.35(13) . .
O2 Zn1 N2 84.28(12) . .
O2 Zn1 N2 103.30(13) 2_656 .
N1 Zn1 N2 76.87(13) . .
O1 Zn1 Zn1 106.41(9) . 2_656
O2 Zn1 Zn1 41.68(9) . 2_656
O2 Zn1 Zn1 41.18(7) 2_656 2_656
N1 Zn1 Zn1 148.64(12) . 2_656
N2 Zn1 Zn1 95.05(9) . 2_656
C1 O1 Zn1 129.9(3) . .
C7 N1 C8 120.0(4) . .
C7 N1 Zn1 124.7(3) . .
C8 N1 Zn1 114.3(3) . .
O1 C1 C2 120.3(4) . .
O1 C1 C6 122.6(4) . .
C2 C1 C6 117.2(4) . .
C14 N2 C13 120.4(3) . .
C14 N2 Zn1 126.6(3) . .
C13 N2 Zn1 112.0(2) . .
C3 C2 C1 118.4(4) . .
C3 C2 C25 121.3(4) . .
C1 C2 C25 120.4(4) . .
C24 O2 Zn1 129.8(2) . .
C24 O2 Zn1 115.0(2) . 2_656
Zn1 O2 Zn1 97.14(13) . 2_656
C2 C3 C4 125.0(4) . .
C5 C4 C3 116.8(4) . .
C5 C4 C29 122.5(4) . .
C3 C4 C29 120.7(4) . .
C4 C5 C6 121.8(4) . .
C5 C6 C7 114.7(4) . .
C5 C6 C1 120.7(4) . .
C7 C6 C1 124.5(4) . .
N1 C7 C6 126.1(4) . .
C9 C8 N1 125.6(4) . .
C9 C8 C13 120.6(4) . .
N1 C8 C13 113.8(4) . .
C10 C9 C8 119.7(4) . .
C9 C10 C11 120.1(4) . .
C12 C11 C10 120.2(4) . .
C11 C12 C13 120.7(4) . .
C12 C13 C8 118.7(4) . .
C12 C13 N2 125.4(4) . .
C8 C13 N2 115.8(4) . .
N2 C14 C15 126.3(3) . .
C24 C15 C14 122.8(3) . .
C24 C15 C16 118.7(3) . .
C14 C15 C16 118.4(3) . .
C17 C16 C21 117.1(4) . .
C17 C16 C15 123.2(4) . .
C21 C16 C15 119.8(3) . .
C18 C17 C16 121.3(4) . .
C17 C18 C19 121.0(4) . .
C20 C19 C18 119.3(4) . .
C19 C20 C21 121.5(4) . .
C22 C21 C20 121.0(4) . .
C22 C21 C16 119.2(4) . .
C20 C21 C16 119.8(4) . .
C23 C22 C21 121.2(4) . .
C22 C23 C24 121.2(4) . .
O2 C24 C15 123.7(4) . .
O2 C24 C23 116.5(3) . .
C15 C24 C23 119.8(3) . .
C2 C25 C28 112.2(3) . .
C2 C25 C27 110.5(4) . .
C28 C25 C27 106.3(4) . .
C2 C25 C26 110.7(3) . .
C28 C25 C26 107.5(4) . .
C27 C25 C26 109.6(4) . .
C32 C29 C31 107.6(5) . .
C32 C29 C30 108.8(4) . .
C31 C29 C30 110.1(4) . .
C32 C29 C4 112.1(4) . .
C31 C29 C4 110.5(4) . .
C30 C29 C4 107.7(4) . .
N1S C1S C2S 178.6(8) . .

loop_
_geom_bond_atom_site_label_1
_geom_bond_atom_site_label_2
_geom_bond_distance
_geom_bond_site_symmetry_2
Zn1 O1 1.977(3) .
Zn1 O2 2.051(3) .
Zn1 O2 2.072(3) 2_656
Zn1 N1 2.085(3) .
Zn1 N2 2.124(3) .
Zn1 Zn1 3.0911(17) 2_656
O1 C1 1.320(5) .
N1 C7 1.309(5) .
N1 C8 1.417(5) .
C1 C2 1.446(6) .
C1 C6 1.447(6) .
N2 C14 1.312(5) .
N2 C13 1.425(5) .
C2 C3 1.400(6) .
C2 C25 1.538(6) .
O2 C24 1.340(5) .
O2 Zn1 2.072(3) 2_656
C3 C4 1.416(6) .
C4 C5 1.380(6) .
C4 C29 1.552(6) .
C5 C6 1.433(6) .
C6 C7 1.435(6) .
C8 C9 1.402(6) .
C8 C13 1.424(5) .
C9 C10 1.394(6) .
C10 C11 1.410(6) .
C11 C12 1.395(6) .
C12 C13 1.399(6) .
C14 C15 1.440(5) .
C15 C24 1.415(6) .
C15 C16 1.467(5) .
C16 C17 1.430(6) .
C16 C21 1.435(6) .
C17 C18 1.397(6) .
C18 C19 1.409(7) .
C19 C20 1.370(7) .
C20 C21 1.434(5) .
C21 C22 1.418(6) .
C22 C23 1.381(6) .
C23 C24 1.436(6) .
C25 C28 1.546(6) .
C25 C27 1.550(7) .
C25 C26 1.555(6) .
C29 C32 1.530(7) .
C29 C31 1.535(8) .
C29 C30 1.547(7) .
C1S N1S 1.128(8) .
C1S C2S 1.479(9) .

loop_
_geom_torsion_atom_site_label_1
_geom_torsion_atom_site_label_2
_geom_torsion_atom_site_label_3
_geom_torsion_atom_site_label_4
_geom_torsion
_geom_torsion_site_symmetry_1
_geom_torsion_site_symmetry_4
O2 Zn1 O1 C1 145.6(4) . .
O2 Zn1 O1 C1 -129.3(4) 2_656 .
N1 Zn1 O1 C1 -18.6(4) . .
N2 Zn1 O1 C1 34.7(6) . .
Zn1 Zn1 O1 C1 -171.0(3) 2_656 .
O1 Zn1 N1 C7 16.0(4) . .
O2 Zn1 N1 C7 -117.3(4) . .
O2 Zn1 N1 C7 115.8(3) 2_656 .
N2 Zn1 N1 C7 -144.7(4) . .
Zn1 Zn1 N1 C7 137.4(3) 2_656 .
O1 Zn1 N1 C8 -175.6(3) . .
O2 Zn1 N1 C8 51.1(6) . .
O2 Zn1 N1 C8 -75.9(3) 2_656 .
N2 Zn1 N1 C8 23.6(3) . .
Zn1 Zn1 N1 C8 -54.3(4) 2_656 .
Zn1 O1 C1 C2 -165.8(3) . .
Zn1 O1 C1 C6 13.3(6) . .
O1 Zn1 N2 C14 91.3(4) . .
O2 Zn1 N2 C14 -23.7(3) . .
O2 Zn1 N2 C14 -105.0(3) 2_656 .
N1 Zn1 N2 C14 146.7(4) . .
Zn1 Zn1 N2 C14 -64.0(3) 2_656 .
O1 Zn1 N2 C13 -77.3(4) . .
O2 Zn1 N2 C13 167.7(3) . .
O2 Zn1 N2 C13 86.4(3) 2_656 .
N1 Zn1 N2 C13 -21.9(3) . .
Zn1 Zn1 N2 C13 127.4(3) 2_656 .
O1 C1 C2 C3 175.4(4) . .
C6 C1 C2 C3 -3.8(6) . .
O1 C1 C2 C25 -5.7(6) . .
C6 C1 C2 C25 175.2(4) . .
O1 Zn1 O2 C24 -131.0(3) . .
O2 Zn1 O2 C24 131.1(4) 2_656 .
N1 Zn1 O2 C24 0.1(6) . .
N2 Zn1 O2 C24 26.9(3) . .
Zn1 Zn1 O2 C24 131.1(4) 2_656 .
O1 Zn1 O2 Zn1 97.90(13) . 2_656
O2 Zn1 O2 Zn1 0.0 2_656 2_656
N1 Zn1 O2 Zn1 -131.0(4) . 2_656
N2 Zn1 O2 Zn1 -104.21(14) . 2_656
C1 C2 C3 C4 0.5(7) . .
C25 C2 C3 C4 -178.4(4) . .
C2 C3 C4 C5 2.0(7) . .
C2 C3 C4 C29 -179.3(4) . .
C3 C4 C5 C6 -1.1(7) . .
C29 C4 C5 C6 -179.8(4) . .
C4 C5 C6 C7 -178.7(4) . .
C4 C5 C6 C1 -2.3(7) . .
O1 C1 C6 C5 -174.5(4) . .
C2 C1 C6 C5 4.7(6) . .
O1 C1 C6 C7 1.6(7) . .
C2 C1 C6 C7 -179.3(4) . .
C8 N1 C7 C6 -176.9(4) . .
Zn1 N1 C7 C6 -9.2(6) . .
C5 C6 C7 N1 173.2(4) . .
C1 C6 C7 N1 -3.0(7) . .
C7 N1 C8 C9 -32.8(7) . .
Zn1 N1 C8 C9 158.2(4) . .
C7 N1 C8 C13 147.6(4) . .
Zn1 N1 C8 C13 -21.4(5) . .
N1 C8 C9 C10 179.2(5) . .
C13 C8 C9 C10 -1.3(7) . .
C8 C9 C10 C11 0.8(8) . .
C9 C10 C11 C12 0.8(8) . .
C10 C11 C12 C13 -1.9(8) . .
C11 C12 C13 C8 1.3(7) . .
C11 C12 C13 N2 179.0(4) . .
C9 C8 C13 C12 0.2(7) . .
N1 C8 C13 C12 179.8(4) . .
C9 C8 C13 N2 -177.7(4) . .
N1 C8 C13 N2 1.9(6) . .
C14 N2 C13 C12 30.5(7) . .
Zn1 N2 C13 C12 -160.1(4) . .
C14 N2 C13 C8 -151.7(4) . .
Zn1 N2 C13 C8 17.7(5) . .
C13 N2 C14 C15 -176.9(4) . .
Zn1 N2 C14 C15 15.4(6) . .
N2 C14 C15 C24 2.1(7) . .
N2 C14 C15 C16 179.4(4) . .
C24 C15 C16 C17 178.9(4) . .
C14 C15 C16 C17 1.4(6) . .
C24 C15 C16 C21 -1.4(6) . .
C14 C15 C16 C21 -178.8(4) . .
C21 C16 C17 C18 1.4(6) . .
C15 C16 C17 C18 -178.9(4) . .
C16 C17 C18 C19 -0.8(7) . .
C17 C18 C19 C20 -0.2(7) . .
C18 C19 C20 C21 0.6(7) . .
C19 C20 C21 C22 178.8(4) . .
C19 C20 C21 C16 0.0(7) . .
C17 C16 C21 C22 -179.8(4) . .
C15 C16 C21 C22 0.5(6) . .
C17 C16 C21 C20 -1.0(6) . .
C15 C16 C21 C20 179.3(4) . .
C20 C21 C22 C23 -178.4(4) . .
C16 C21 C22 C23 0.3(6) . .
C21 C22 C23 C24 -0.2(7) . .
Zn1 O2 C24 C15 -20.8(6) . .
Zn1 O2 C24 C15 103.7(4) 2_656 .
Zn1 O2 C24 C23 160.3(3) . .
Zn1 O2 C24 C23 -75.3(4) 2_656 .
C14 C15 C24 O2 -0.1(6) . .
C16 C15 C24 O2 -177.4(4) . .
C14 C15 C24 C23 178.8(4) . .
C16 C15 C24 C23 1.5(6) . .
C22 C23 C24 O2 178.3(4) . .
C22 C23 C24 C15 -0.7(6) . .
C3 C2 C25 C28 1.6(6) . .
C1 C2 C25 C28 -177.3(4) . .
C3 C2 C25 C27 120.0(4) . .
C1 C2 C25 C27 -59.0(5) . .
C3 C2 C25 C26 -118.4(5) . .
C1 C2 C25 C26 62.7(5) . .
C5 C4 C29 C32 -13.1(7) . .
C3 C4 C29 C32 168.3(5) . .
C5 C4 C29 C31 -133.2(5) . .
C3 C4 C29 C31 48.2(6) . .
C5 C4 C29 C30 106.6(5) . .
C3 C4 C29 C30 -72.1(6) . .
